data_7134754
loop_
_publ_author_name
'Londhe, Gokul S.'
'Mondal, Shankhajit'
'Gnanaprakasam, Boopathy'

_publ_section_title
;
 A Mn(III)-catalysed domino process for C-3 substituted dihydrocoumarins
 from 2-hydroxybenzyl alcohols and 4-hydroxy-2<i>H</i>-chromen-2-ones.
;
_journal_issue 62
_journal_name_full 'Chemical communications (Cambridge, England)'
_journal_page_first 11617
_journal_page_last 11620
_journal_paper_doi 10.1039/d5cc02950c
_journal_volume 61
_journal_year 2025
_chemical_formula_sum 'C2.88 H1.88 Br0.25 O0.62'
_chemical_formula_weight 66.40
_space_group_crystal_system triclinic
_space_group_IT_number 2
_space_group_name_Hall '-P 1'
_space_group_name_H-M_alt 'P -1'
_atom_sites_solution_hydrogens geom
_audit_block_doi 10.5517/ccdc.csd.cc2mpnhh
_audit_creation_method SHELXL-2018/3
_audit_update_record
;
2025-03-25 deposited with the CCDC.	2025-06-20 downloaded from the CCDC.
;
_cell_angle_alpha 112.5(3)
_cell_angle_beta 92.17(17)
_cell_angle_gamma 89.80(18)
_cell_formula_units_Z 16
_cell_length_a 4.725(8)
_cell_length_b 13.22(5)
_cell_length_c 17.69(6)
_cell_measurement_reflns_used 5675
_cell_measurement_temperature 296(2)
_cell_measurement_theta_max 78.96
_cell_measurement_theta_min 2.70
_cell_volume 1020(6)
_computing_cell_refinement 'Bruker SAINT'
_computing_data_collection 'Bruker APEX2'
_computing_data_reduction 'Bruker SAINT'
_computing_molecular_graphics 'Bruker SHELXTL'
_computing_publication_material 'Bruker SHELXTL'
_computing_structure_refinement 'SHELXL-2018/3 (Sheldrick, 2018)'
_computing_structure_solution 'SHELXT 2014/5 (Sheldrick, 2014)'
_diffrn_ambient_temperature 296(2)
_diffrn_measured_fraction_theta_full 0.999
_diffrn_measured_fraction_theta_max 0.942
_diffrn_measurement_device_type 'Bruker APEX-II CCD'
_diffrn_measurement_method '\f and \w scans'
_diffrn_radiation_type CuK\a
_diffrn_radiation_wavelength 1.54178
_diffrn_reflns_av_R_equivalents 0.0910
_diffrn_reflns_av_unetI/netI 0.0809
_diffrn_reflns_Laue_measured_fraction_full 0.999
_diffrn_reflns_Laue_measured_fraction_max 0.942
_diffrn_reflns_limit_h_max 6
_diffrn_reflns_limit_h_min -5
_diffrn_reflns_limit_k_max 16
_diffrn_reflns_limit_k_min -16
_diffrn_reflns_limit_l_max 21
_diffrn_reflns_limit_l_min -22
_diffrn_reflns_number 14240
_diffrn_reflns_point_group_measured_fraction_full 0.999
_diffrn_reflns_point_group_measured_fraction_max 0.942
_diffrn_reflns_theta_full 67.679
_diffrn_reflns_theta_max 82.562
_diffrn_reflns_theta_min 2.706
_exptl_absorpt_coefficient_mu 5.335
_exptl_absorpt_correction_T_max 0.7543
_exptl_absorpt_correction_T_min 0.4796
_exptl_absorpt_correction_type multi-scan
_exptl_crystal_colour colourless
_exptl_crystal_density_diffrn 1.730
_exptl_crystal_description Needles
_exptl_crystal_F_000 526
_exptl_crystal_size_max 0.280
_exptl_crystal_size_mid 0.198
_exptl_crystal_size_min 0.169
_refine_diff_density_max 0.904
_refine_diff_density_min -0.924
_refine_diff_density_rms 0.143
_refine_ls_extinction_method none
_refine_ls_goodness_of_fit_ref 1.155
_refine_ls_hydrogen_treatment constr
_refine_ls_matrix_type full
_refine_ls_number_parameters 271
_refine_ls_number_reflns 4270
_refine_ls_number_restraints 0
_refine_ls_restrained_S_all 1.155
_refine_ls_R_factor_all 0.0911
_refine_ls_R_factor_gt 0.0656
_refine_ls_shift/su_max 0.000
_refine_ls_shift/su_mean 0.000
_refine_ls_structure_factor_coef Fsqd
_refine_ls_weighting_details 'w=1/[\s^2^(Fo^2^)+(0.1000P)^2^] where P=(Fo^2^+2Fc^2^)/3'
_refine_ls_weighting_scheme calc
_refine_ls_wR_factor_gt 0.1735
_refine_ls_wR_factor_ref 0.1918
_reflns_Friedel_coverage 0.000
_reflns_number_gt 3172
_reflns_number_total 4270
_reflns_threshold_expression 'I > 2\s(I)'
_cod_data_source_file d5cc02950c2.cif
_cod_data_source_block 5K
_cod_depositor_comments
;
The following automatic conversions were performed:

data item '_exptl_absorpt_correction_type' value 'Multi-scan' was
changed to 'multi-scan' in accordance with the
/home/data/users/saulius/crontab/automatic-downloads/rss-feeds/RSC/lib/dictionaries/cif_core.dic
dictionary named 'cif_core.dic' version 2.4.2 last updated on
2011-04-26.

Automatic conversion script
Id: cif_fix_values 8170 2020-07-09 18:12:32Z antanas 

 Adding full bibliography for 7134754.cif.
;
_cod_database_code 7134754
_shelx_shelxl_version_number 2018/3
_shelx_space_group_comment
;
The symmetry employed for this shelxl refinement is uniquely defined
by the following loop, which should always be used as a source of
symmetry information in preference to the above space-group names.
They are only intended as comments.
;

loop_
_space_group_symop_operation_xyz
'x, y, z'
'-x, -y, -z'

loop_
_atom_site_label
_atom_site_type_symbol
_atom_site_fract_x
_atom_site_fract_y
_atom_site_fract_z
_atom_site_U_iso_or_equiv
_atom_site_adp_type
_atom_site_occupancy
_atom_site_site_symmetry_order
_atom_site_calc_flag
_atom_site_refinement_flags_posn
_atom_site_refinement_flags_adp
_atom_site_refinement_flags_occupancy
_atom_site_disorder_assembly
_atom_site_disorder_group
Br1 Br 0.69591(19) 0.62081(6) 0.60902(4) 0.0511(3) Uani 1 1 d . . . . .
C1 C 0.9938(12) 0.5785(4) 0.1712(3) 0.0285(11) Uani 1 1 d . . . . .
O1 O 0.8995(9) 0.5069(3) 0.0969(2) 0.0324(9) Uani 1 1 d . . . . .
O3 O 0.5902(9) 0.8157(3) 0.3479(2) 0.0347(9) Uani 1 1 d . . . . .
C3 C 0.7585(13) 0.4667(5) 0.2392(3) 0.0314(12) Uani 1 1 d . . . . .
H3A H 0.930316 0.429837 0.245461 0.038 Uiso 1 1 calc R U . . .
H3AB H 0.634237 0.470546 0.282556 0.038 Uiso 1 1 calc R U . . .
Br2 Br 0.04038(14) 0.14835(5) 0.04824(4) 0.0367(2) Uani 1 1 d . . . . .
C2 C 0.8303(12) 0.5819(5) 0.2452(3) 0.0280(11) Uani 1 1 d . . . . .
H2 H 0.651364 0.619327 0.244494 0.034 Uiso 1 1 calc R U . . .
O2 O 1.1899(10) 0.6377(4) 0.1728(2) 0.0393(10) Uani 1 1 d . . . . .
O4 O 0.9382(10) 0.9393(3) 0.4071(3) 0.0381(10) Uani 1 1 d . . . . .
C4 C 0.6151(12) 0.4037(4) 0.1573(3) 0.0282(11) Uani 1 1 d . . . . .
O5 O 1.0476(10) 1.0882(3) 0.3449(3) 0.0394(10) Uani 1 1 d . . . . .
C5 C 0.6910(11) 0.4292(4) 0.0905(3) 0.0256(11) Uani 1 1 d . . . . .
C9 C 0.4171(12) 0.3201(5) 0.1446(3) 0.0304(12) Uani 1 1 d . . . . .
H9 H 0.366236 0.300347 0.187433 0.037 Uiso 1 1 calc R U . . .
C8 C 0.2992(12) 0.2678(4) 0.0670(3) 0.0276(11) Uani 1 1 d . . . . .
C7 C 0.3715(13) 0.2947(5) 0.0005(3) 0.0311(12) Uani 1 1 d . . . . .
H7 H 0.286776 0.257901 -0.051154 0.037 Uiso 1 1 calc R U . . .
C6 C 0.5693(13) 0.3763(5) 0.0129(3) 0.0319(12) Uani 1 1 d . . . . .
H6 H 0.620291 0.395574 -0.030118 0.038 Uiso 1 1 calc R U . . .
C10 C 0.9950(13) 0.6492(5) 0.3248(3) 0.0320(12) Uani 1 1 d . . . . .
H10A H 1.146792 0.605014 0.333771 0.038 Uiso 1 1 calc R U . . .
H10B H 1.080560 0.712319 0.318884 0.038 Uiso 1 1 calc R U . . .
C11 C 0.8145(11) 0.6882(4) 0.3984(3) 0.0273(11) Uani 1 1 d . . . . .
C12 C 0.8286(12) 0.6425(4) 0.4590(3) 0.0292(11) Uani 1 1 d . . . . .
H12 H 0.950644 0.584845 0.453015 0.035 Uiso 1 1 calc R U . . .
C13 C 0.6656(12) 0.6819(5) 0.5261(3) 0.0281(11) Uani 1 1 d . . . . .
C14 C 0.4763(13) 0.7662(5) 0.5374(4) 0.0333(12) Uani 1 1 d . . . . .
H14 H 0.365681 0.791678 0.583224 0.040 Uiso 1 1 calc R U . . .
C15 C 0.4558(13) 0.8122(5) 0.4776(3) 0.0335(12) Uani 1 1 d . . . . .
H15 H 0.330368 0.868810 0.483250 0.040 Uiso 1 1 calc R U . . .
C16 C 0.6234(13) 0.7725(5) 0.4104(3) 0.0315(12) Uani 1 1 d . . . . .
C17 C 0.7575(13) 0.9016(5) 0.3533(4) 0.0331(12) Uani 1 1 d . . . . .
C18 C 0.6945(12) 0.9434(5) 0.2872(3) 0.0295(12) Uani 1 1 d . . . . .
C19 C 0.4858(13) 0.8936(5) 0.2256(3) 0.0328(12) Uani 1 1 d . . . . .
H19 H 0.388331 0.831848 0.224132 0.039 Uiso 1 1 calc R U . . .
C20 C 0.4247(15) 0.9376(5) 0.1662(4) 0.0403(14) Uani 1 1 d . . . . .
H20 H 0.283716 0.905561 0.125947 0.048 Uiso 1 1 calc R U . . .
C21 C 0.5745(15) 1.0292(6) 0.1670(4) 0.0445(16) Uani 1 1 d . . . . .
H21 H 0.534159 1.056809 0.126674 0.053 Uiso 1 1 calc R U . . .
C22 C 0.7817(14) 1.0792(5) 0.2270(4) 0.0396(14) Uani 1 1 d . . . . .
H22 H 0.878758 1.140557 0.227536 0.048 Uiso 1 1 calc R U . . .
C23 C 0.8455(14) 1.0362(5) 0.2880(4) 0.0355(13) Uani 1 1 d . . . . .

loop_
_atom_site_aniso_label
_atom_site_aniso_U_11
_atom_site_aniso_U_22
_atom_site_aniso_U_33
_atom_site_aniso_U_23
_atom_site_aniso_U_13
_atom_site_aniso_U_12
Br1 0.0824(6) 0.0467(4) 0.0323(4) 0.0231(3) 0.0156(4) 0.0141(4)
C1 0.034(3) 0.028(3) 0.021(3) 0.008(2) 0.004(2) 0.005(2)
O1 0.045(2) 0.031(2) 0.0204(18) 0.0084(16) 0.0029(17) -0.0039(17)
O3 0.048(2) 0.032(2) 0.0233(19) 0.0104(16) -0.0089(18) -0.0015(18)
C3 0.041(3) 0.038(3) 0.017(2) 0.013(2) -0.002(2) -0.002(2)
Br2 0.0417(4) 0.0324(3) 0.0345(4) 0.0117(3) -0.0054(3) -0.0036(2)
C2 0.027(3) 0.033(3) 0.024(3) 0.012(2) 0.000(2) 0.000(2)
O2 0.047(3) 0.044(2) 0.027(2) 0.0142(19) 0.0038(19) -0.007(2)
O4 0.046(3) 0.034(2) 0.029(2) 0.0091(18) -0.0128(19) 0.0004(18)
C4 0.037(3) 0.029(3) 0.017(2) 0.007(2) 0.001(2) 0.003(2)
O5 0.043(2) 0.033(2) 0.037(2) 0.0091(19) -0.003(2) -0.0013(18)
C5 0.027(3) 0.028(3) 0.020(2) 0.008(2) 0.000(2) 0.005(2)
C9 0.036(3) 0.031(3) 0.026(3) 0.013(2) 0.002(2) 0.003(2)
C8 0.032(3) 0.022(2) 0.028(3) 0.009(2) -0.004(2) -0.001(2)
C7 0.041(3) 0.028(3) 0.022(3) 0.007(2) 0.001(2) 0.009(2)
C6 0.042(3) 0.035(3) 0.019(2) 0.010(2) 0.005(2) 0.012(2)
C10 0.036(3) 0.036(3) 0.022(3) 0.008(2) 0.000(2) -0.001(2)
C11 0.027(3) 0.029(3) 0.023(3) 0.006(2) 0.001(2) 0.000(2)
C12 0.036(3) 0.027(3) 0.022(3) 0.008(2) -0.001(2) 0.003(2)
C13 0.038(3) 0.031(3) 0.017(2) 0.012(2) 0.001(2) 0.002(2)
C14 0.034(3) 0.037(3) 0.025(3) 0.007(2) 0.002(2) 0.003(2)
C15 0.038(3) 0.032(3) 0.023(3) 0.002(2) 0.000(2) 0.008(2)
C16 0.038(3) 0.031(3) 0.024(3) 0.010(2) -0.006(2) -0.001(2)
C17 0.037(3) 0.031(3) 0.024(3) 0.003(2) -0.004(2) 0.007(2)
C18 0.032(3) 0.032(3) 0.023(3) 0.009(2) 0.003(2) 0.011(2)
C19 0.038(3) 0.032(3) 0.025(3) 0.008(2) -0.003(2) 0.008(2)
C20 0.049(4) 0.045(4) 0.022(3) 0.009(3) -0.005(3) 0.007(3)
C21 0.051(4) 0.058(4) 0.038(3) 0.033(3) 0.008(3) 0.018(3)
C22 0.042(4) 0.035(3) 0.045(4) 0.019(3) 0.006(3) 0.009(3)
C23 0.040(3) 0.033(3) 0.029(3) 0.006(2) 0.007(3) 0.013(2)

loop_
_atom_type_symbol
_atom_type_description
_atom_type_scat_dispersion_real
_atom_type_scat_dispersion_imag
_atom_type_scat_source
C C 0.0181 0.0091 'International Tables Vol C Tables 4.2.6.8 and 6.1.1.4'
H H 0.0000 0.0000 'International Tables Vol C Tables 4.2.6.8 and 6.1.1.4'
Br Br -0.6763 1.2805 'International Tables Vol C Tables 4.2.6.8 and 6.1.1.4'
O O 0.0492 0.0322 'International Tables Vol C Tables 4.2.6.8 and 6.1.1.4'

loop_
_geom_angle_atom_site_label_1
_geom_angle_atom_site_label_2
_geom_angle_atom_site_label_3
_geom_angle
_geom_angle_site_symmetry_1
_geom_angle_site_symmetry_3
_geom_angle_publ_flag
O2 C1 O1 117.2(5) . . ?
O2 C1 C2 125.8(6) . . ?
O1 C1 C2 116.9(5) . . ?
C1 O1 C5 120.4(5) . . ?
C17 O3 C16 118.0(5) . . ?
C4 C3 C2 109.3(5) . . ?
C4 C3 H3A 109.8 . . ?
C2 C3 H3A 109.8 . . ?
C4 C3 H3AB 109.8 . . ?
C2 C3 H3AB 109.8 . . ?
H3A C3 H3AB 108.3 . . ?
C3 C2 C1 111.0(5) . . ?
C3 C2 C10 112.6(5) . . ?
C1 C2 C10 110.3(5) . . ?
C3 C2 H2 107.6 . . ?
C1 C2 H2 107.6 . . ?
C10 C2 H2 107.6 . . ?
C9 C4 C5 119.1(5) . . ?
C9 C4 C3 123.1(5) . . ?
C5 C4 C3 117.8(6) . . ?
C6 C5 O1 115.1(5) . . ?
C6 C5 C4 122.1(6) . . ?
O1 C5 C4 122.7(5) . . ?
C8 C9 C4 118.1(5) . . ?
C8 C9 H9 120.9 . . ?
C4 C9 H9 120.9 . . ?
C9 C8 C7 122.7(6) . . ?
C9 C8 Br2 118.2(5) . . ?
C7 C8 Br2 119.0(5) . . ?
C6 C7 C8 119.1(6) . . ?
C6 C7 H7 120.5 . . ?
C8 C7 H7 120.5 . . ?
C7 C6 C5 118.9(6) . . ?
C7 C6 H6 120.6 . . ?
C5 C6 H6 120.6 . . ?
C11 C10 C2 113.4(5) . . ?
C11 C10 H10A 108.9 . . ?
C2 C10 H10A 108.9 . . ?
C11 C10 H10B 108.9 . . ?
C2 C10 H10B 108.9 . . ?
H10A C10 H10B 107.7 . . ?
C16 C11 C12 116.4(5) . . ?
C16 C11 C10 120.8(5) . . ?
C12 C11 C10 122.8(5) . . ?
C13 C12 C11 121.0(6) . . ?
C13 C12 H12 119.5 . . ?
C11 C12 H12 119.5 . . ?
C12 C13 C14 122.0(5) . . ?
C12 C13 Br1 120.2(5) . . ?
C14 C13 Br1 117.8(5) . . ?
C13 C14 C15 118.1(6) . . ?
C13 C14 H14 120.9 . . ?
C15 C14 H14 120.9 . . ?
C16 C15 C14 119.5(6) . . ?
C16 C15 H15 120.3 . . ?
C14 C15 H15 120.3 . . ?
C15 C16 C11 123.0(6) . . ?
C15 C16 O3 119.0(6) . . ?
C11 C16 O3 118.0(5) . . ?
O4 C17 O3 122.2(6) . . ?
O4 C17 C18 124.4(6) . . ?
O3 C17 C18 113.4(5) . . ?
C19 C18 C23 119.8(6) . . ?
C19 C18 C17 121.2(6) . . ?
C23 C18 C17 119.0(6) . . ?
C18 C19 C20 119.7(6) . . ?
C18 C19 H19 120.2 . . ?
C20 C19 H19 120.2 . . ?
C21 C20 C19 120.5(6) . . ?
C21 C20 H20 119.7 . . ?
C19 C20 H20 119.7 . . ?
C22 C21 C20 120.7(6) . . ?
C22 C21 H21 119.7 . . ?
C20 C21 H21 119.7 . . ?
C21 C22 C23 119.6(6) . . ?
C21 C22 H22 120.2 . . ?
C23 C22 H22 120.2 . . ?
O5 C23 C18 123.2(6) . . ?
O5 C23 C22 117.1(6) . . ?
C18 C23 C22 119.7(6) . . ?

loop_
_geom_bond_atom_site_label_1
_geom_bond_atom_site_label_2
_geom_bond_distance
_geom_bond_site_symmetry_2
_geom_bond_publ_flag
Br1 C13 1.927(8) . ?
C1 O2 1.207(8) . ?
C1 O1 1.351(9) . ?
C1 C2 1.531(9) . ?
O1 C5 1.396(8) . ?
O3 C17 1.357(9) . ?
O3 C16 1.428(8) . ?
C3 C4 1.501(9) . ?
C3 C2 1.524(10) . ?
C3 H3A 0.9700 . ?
C3 H3AB 0.9700 . ?
Br2 C8 1.918(8) . ?
C2 C10 1.531(9) . ?
C2 H2 0.9800 . ?
O4 C17 1.208(8) . ?
C4 C9 1.395(9) . ?
C4 C5 1.406(9) . ?
O5 C23 1.341(9) . ?
C5 C6 1.383(9) . ?
C9 C8 1.375(9) . ?
C9 H9 0.9300 . ?
C8 C7 1.407(9) . ?
C7 C6 1.377(9) . ?
C7 H7 0.9300 . ?
C6 H6 0.9300 . ?
C10 C11 1.503(9) . ?
C10 H10A 0.9700 . ?
C10 H10B 0.9700 . ?
C11 C16 1.389(9) . ?
C11 C12 1.416(9) . ?
C12 C13 1.366(9) . ?
C12 H12 0.9300 . ?
C13 C14 1.384(9) . ?
C14 C15 1.409(9) . ?
C14 H14 0.9300 . ?
C15 C16 1.380(9) . ?
C15 H15 0.9300 . ?
C17 C18 1.493(9) . ?
C18 C19 1.403(9) . ?
C18 C23 1.417(10) . ?
C19 C20 1.403(9) . ?
C19 H19 0.9300 . ?
C20 C21 1.400(11) . ?
C20 H20 0.9300 . ?
C21 C22 1.383(11) . ?
C21 H21 0.9300 . ?
C22 C23 1.421(10) . ?
C22 H22 0.9300 . ?
